data_4106879
loop_
_publ_author_name
'Xue Xu'
'Hongjian Lu'
'Joshua V. Ruppel'
'Xin Cui'
'Silke Lopez de Mesa'
'Lukasz Wojtas'
'X. Peter Zhang'

_publ_section_title
;
 Highly Asymmetric Intramolecular Cyclopropanation of Acceptor-Substituted
 Diazoacetates by Co(II)-Based Metalloradical Catalysis: Iterative
 Approach for Development of New-Generation Catalysts
;
_journal_name_full 'Journal of the American Chemical Society'
_journal_page_first 15292
_journal_page_last 15295
_journal_paper_doi 10.1021/ja2062506
_journal_volume 133
_journal_year 2011
_chemical_absolute_configuration ad
_chemical_formula_moiety 'C11 H13 N O'
_chemical_formula_sum 'C11 H13 N O'
_chemical_formula_weight 175.22
_chemical_name_systematic
;
 ?
;
_space_group_IT_number 4
_symmetry_cell_setting monoclinic
_symmetry_space_group_name_Hall 'P 2yb'
_symmetry_space_group_name_H-M 'P 1 21 1'
_atom_sites_solution_hydrogens geom
_atom_sites_solution_primary direct
_atom_sites_solution_secondary difmap
_audit_creation_method SHELXL-97
_cell_angle_alpha 90.00
_cell_angle_beta 101.030(2)
_cell_angle_gamma 90.00
_cell_formula_units_Z 2
_cell_length_a 7.5048(2)
_cell_length_b 5.1061(2)
_cell_length_c 12.4279(4)
_cell_measurement_reflns_used 4015
_cell_measurement_temperature 100(2)
_cell_measurement_theta_max 66.1
_cell_measurement_theta_min 3.62
_cell_volume 467.44(3)
_computing_cell_refinement 'APEX2 (Bruker, 2010); SAINT (Bruker, 2009)'
_computing_data_collection 'APEX2 (Bruker, 2010)'
_computing_data_reduction 'SAINT (Bruker, 2009);XPREP(Sheldrick,2008)'
_computing_publication_material 'APEX2 (Bruker, 2010)'
_computing_structure_refinement 'SHELXL-97 (Sheldrick, 2008)'
_computing_structure_solution 'SHELXS-97 (Sheldrick, 2008)'
_diffrn_ambient_temperature 100(2)
_diffrn_measured_fraction_theta_full 0.976
_diffrn_measured_fraction_theta_max 0.976
_diffrn_measurement_device_type 'BRUKER SMART APEXII CCD'
_diffrn_measurement_method 'omega scans'
_diffrn_radiation_monochromator graphite
_diffrn_radiation_source 'fine-focus sealed tube'
_diffrn_radiation_type CuK\a
_diffrn_radiation_wavelength 1.54178
_diffrn_reflns_av_R_equivalents 0.0187
_diffrn_reflns_av_sigmaI/netI 0.0187
_diffrn_reflns_limit_h_max 8
_diffrn_reflns_limit_h_min -8
_diffrn_reflns_limit_k_max 5
_diffrn_reflns_limit_k_min -4
_diffrn_reflns_limit_l_max 14
_diffrn_reflns_limit_l_min -14
_diffrn_reflns_number 5253
_diffrn_reflns_theta_full 66.97
_diffrn_reflns_theta_max 66.97
_diffrn_reflns_theta_min 6.01
_exptl_absorpt_coefficient_mu 0.631
_exptl_absorpt_correction_T_max 0.9875
_exptl_absorpt_correction_T_min 0.8333
_exptl_absorpt_correction_type multi-scan
_exptl_absorpt_process_details 'SADABS; (Sheldrick, 2003)'
_exptl_crystal_colour colorless
_exptl_crystal_density_diffrn 1.245
_exptl_crystal_description plate
_exptl_crystal_F_000 188
_exptl_crystal_size_max 0.30
_exptl_crystal_size_mid 0.10
_exptl_crystal_size_min 0.02
_refine_diff_density_max 0.140
_refine_diff_density_min -0.137
_refine_diff_density_rms 0.034
_refine_ls_abs_structure_details 'Flack H D (1983), Acta Cryst. A39, 876-881'
_refine_ls_abs_structure_Flack 0.0(3)
_refine_ls_extinction_method none
_refine_ls_goodness_of_fit_ref 1.073
_refine_ls_hydrogen_treatment constr
_refine_ls_matrix_type full
_refine_ls_number_parameters 119
_refine_ls_number_reflns 1415
_refine_ls_number_restraints 1
_refine_ls_restrained_S_all 1.073
_refine_ls_R_factor_all 0.0299
_refine_ls_R_factor_gt 0.0296
_refine_ls_shift/su_max 0.000
_refine_ls_shift/su_mean 0.000
_refine_ls_structure_factor_coef Fsqd
_refine_ls_weighting_details 'calc w=1/[\s^2^(Fo^2^)+(0.0495P)^2^+0.0594P] where P=(Fo^2^+2Fc^2^)/3'
_refine_ls_weighting_scheme calc
_refine_ls_wR_factor_gt 0.0757
_refine_ls_wR_factor_ref 0.0760
_reflns_number_gt 1397
_reflns_number_total 1415
_reflns_threshold_expression >2sigma(I)
_cod_data_source_file ja2062506_si_005.cif
_cod_data_source_block qingamide
_cod_database_code 4106879

loop_
_symmetry_equiv_pos_as_xyz
'x, y, z'
'-x, y+1/2, -z'

loop_
_atom_site_label
_atom_site_type_symbol
_atom_site_fract_x
_atom_site_fract_y
_atom_site_fract_z
_atom_site_U_iso_or_equiv
_atom_site_adp_type
_atom_site_occupancy
_atom_site_symmetry_multiplicity
_atom_site_calc_flag
_atom_site_refinement_flags
C1 C 0.72698(17) 0.5898(3) 0.92861(10) 0.0175(3) Uani 1 1 d .
N1 N 0.81662(15) 0.8119(2) 0.95679(9) 0.0201(3) Uani 1 1 d .
H1A H 0.9337 0.8080 0.9842 0.024 Uiso 1 1 calc R
H1B H 0.7588 0.9626 0.9480 0.024 Uiso 1 1 calc R
O1 O 0.80168(12) 0.3721(2) 0.93927(8) 0.0235(3) Uani 1 1 d .
C2 C 0.52824(17) 0.6189(3) 0.88273(10) 0.0175(3) Uani 1 1 d .
H2 H 0.4611 0.7430 0.9229 0.021 Uiso 1 1 calc R
C3 C 0.42269(18) 0.3861(3) 0.83291(10) 0.0201(3) Uani 1 1 d .
H3A H 0.2970 0.3660 0.8454 0.024 Uiso 1 1 calc R
H3B H 0.4895 0.2195 0.8310 0.024 Uiso 1 1 calc R
C4 C 0.45821(17) 0.6010(3) 0.75737(10) 0.0194(3) Uani 1 1 d .
C5 C 0.59720(19) 0.5463(3) 0.68648(11) 0.0261(4) Uani 1 1 d .
H5A H 0.5366 0.4698 0.6167 0.039 Uiso 1 1 calc R
H5B H 0.6883 0.4233 0.7244 0.039 Uiso 1 1 calc R
H5C H 0.6567 0.7103 0.6725 0.039 Uiso 1 1 calc R
C6 C 0.30609(17) 0.7858(3) 0.71211(10) 0.0189(3) Uani 1 1 d .
C7 C 0.15996(18) 0.8249(3) 0.76557(11) 0.0220(3) Uani 1 1 d .
H7 H 0.1537 0.7266 0.8296 0.026 Uiso 1 1 calc R
C8 C 0.02455(18) 1.0041(3) 0.72674(11) 0.0252(4) Uani 1 1 d .
H8 H -0.0729 1.0281 0.7646 0.030 Uiso 1 1 calc R
C9 C 0.0299(2) 1.1488(3) 0.63312(12) 0.0273(4) Uani 1 1 d .
H9 H -0.0629 1.2723 0.6068 0.033 Uiso 1 1 calc R
C10 C 0.1719(2) 1.1113(3) 0.57848(11) 0.0274(4) Uani 1 1 d .
H10 H 0.1766 1.2089 0.5140 0.033 Uiso 1 1 calc R
C11 C 0.30809(19) 0.9308(3) 0.61766(11) 0.0228(4) Uani 1 1 d .
H11 H 0.4044 0.9062 0.5790 0.027 Uiso 1 1 calc R

loop_
_atom_site_aniso_label
_atom_site_aniso_U_11
_atom_site_aniso_U_22
_atom_site_aniso_U_33
_atom_site_aniso_U_23
_atom_site_aniso_U_13
_atom_site_aniso_U_12
C1 0.0207(6) 0.0165(8) 0.0160(6) -0.0004(6) 0.0049(5) 0.0001(6)
N1 0.0155(5) 0.0151(7) 0.0281(6) 0.0006(5) 0.0006(4) 0.0008(5)
O1 0.0207(5) 0.0142(6) 0.0335(5) 0.0007(5) -0.0003(4) 0.0016(4)
C2 0.0180(6) 0.0172(8) 0.0175(6) 0.0003(6) 0.0039(5) -0.0003(6)
C3 0.0191(6) 0.0175(8) 0.0223(6) 0.0000(6) 0.0008(5) -0.0019(6)
C4 0.0197(6) 0.0191(8) 0.0189(6) -0.0015(6) 0.0022(5) -0.0021(6)
C5 0.0260(7) 0.0305(11) 0.0224(7) -0.0019(6) 0.0066(5) 0.0031(6)
C6 0.0193(6) 0.0183(8) 0.0171(6) -0.0042(6) -0.0010(5) -0.0040(6)
C7 0.0205(6) 0.0233(9) 0.0212(6) 0.0024(6) 0.0016(5) -0.0025(6)
C8 0.0182(7) 0.0272(9) 0.0289(7) -0.0021(6) 0.0012(5) 0.0000(6)
C9 0.0259(7) 0.0239(10) 0.0278(8) -0.0013(6) -0.0058(6) 0.0026(6)
C10 0.0355(8) 0.0245(10) 0.0195(7) 0.0017(7) -0.0019(6) -0.0018(7)
C11 0.0259(7) 0.0242(10) 0.0182(6) -0.0020(5) 0.0038(5) -0.0022(6)

loop_
_atom_type_symbol
_atom_type_description
_atom_type_scat_dispersion_real
_atom_type_scat_dispersion_imag
_atom_type_scat_source
C C 0.0181 0.0091 'International Tables Vol C Tables 4.2.6.8 and 6.1.1.4'
H H 0.0000 0.0000 'International Tables Vol C Tables 4.2.6.8 and 6.1.1.4'
N N 0.0311 0.0180 'International Tables Vol C Tables 4.2.6.8 and 6.1.1.4'
O O 0.0492 0.0322 'International Tables Vol C Tables 4.2.6.8 and 6.1.1.4'

loop_
_geom_angle_atom_site_label_1
_geom_angle_atom_site_label_2
_geom_angle_atom_site_label_3
_geom_angle
O1 C1 N1 122.69(12)
O1 C1 C2 121.72(13)
N1 C1 C2 115.59(13)
C1 N1 H1A 120.0
C1 N1 H1B 120.0
H1A N1 H1B 120.0
C3 C2 C1 119.24(13)
C3 C2 C4 59.05(9)
C1 C2 C4 119.89(10)
C3 C2 H2 115.6
C1 C2 H2 115.6
C4 C2 H2 115.6
C2 C3 C4 62.24(9)
C2 C3 H3A 117.5
C4 C3 H3A 117.5
C2 C3 H3B 117.5
C4 C3 H3B 117.5
H3A C3 H3B 114.6
C3 C4 C6 118.66(11)
C3 C4 C5 116.96(14)
C6 C4 C5 117.13(11)
C3 C4 C2 58.71(9)
C6 C4 C2 115.23(11)
C5 C4 C2 117.20(11)
C4 C5 H5A 109.5
C4 C5 H5B 109.5
H5A C5 H5B 109.5
C4 C5 H5C 109.5
H5A C5 H5C 109.5
H5B C5 H5C 109.5
C11 C6 C7 117.42(13)
C11 C6 C4 121.30(12)
C7 C6 C4 121.24(12)
C8 C7 C6 121.19(13)
C8 C7 H7 119.4
C6 C7 H7 119.4
C7 C8 C9 120.54(13)
C7 C8 H8 119.7
C9 C8 H8 119.7
C10 C9 C8 119.19(14)
C10 C9 H9 120.4
C8 C9 H9 120.4
C9 C10 C11 120.20(13)
C9 C10 H10 119.9
C11 C10 H10 119.9
C6 C11 C10 121.44(13)
C6 C11 H11 119.3
C10 C11 H11 119.3

loop_
_geom_bond_atom_site_label_1
_geom_bond_atom_site_label_2
_geom_bond_distance
C1 O1 1.2409(18)
C1 N1 1.3306(19)
C1 C2 1.4988(17)
N1 H1A 0.8800
N1 H1B 0.8800
C2 C3 1.495(2)
C2 C4 1.5487(17)
C2 H2 1.0000
C3 C4 1.501(2)
C3 H3A 0.9900
C3 H3B 0.9900
C4 C6 1.5047(19)
C4 C5 1.5147(18)
C5 H5A 0.9800
C5 H5B 0.9800
C5 H5C 0.9800
C6 C11 1.390(2)
C6 C7 1.4010(19)
C7 C8 1.384(2)
C7 H7 0.9500
C8 C9 1.385(2)
C8 H8 0.9500
C9 C10 1.382(2)
C9 H9 0.9500
C10 C11 1.393(2)
C10 H10 0.9500
C11 H11 0.9500

loop_
_geom_torsion_atom_site_label_1
_geom_torsion_atom_site_label_2
_geom_torsion_atom_site_label_3
_geom_torsion_atom_site_label_4
_geom_torsion
O1 C1 C2 C3 -9.40(17)
N1 C1 C2 C3 170.60(11)
O1 C1 C2 C4 -78.42(17)
N1 C1 C2 C4 101.58(16)
C1 C2 C3 C4 -109.28(12)
C2 C3 C4 C6 -103.67(13)
C2 C3 C4 C5 106.92(13)
C1 C2 C4 C3 108.19(15)
C3 C2 C4 C6 109.51(13)
C1 C2 C4 C6 -142.30(14)
C3 C2 C4 C5 -106.50(16)
C1 C2 C4 C5 1.7(2)
C3 C4 C6 C11 -159.05(13)
C5 C4 C6 C11 -9.7(2)
C2 C4 C6 C11 134.33(14)
C3 C4 C6 C7 23.10(19)
C5 C4 C6 C7 172.46(14)
C2 C4 C6 C7 -43.52(18)
C11 C6 C7 C8 -1.0(2)
C4 C6 C7 C8 176.89(13)
C6 C7 C8 C9 0.4(2)
C7 C8 C9 C10 0.3(2)
C8 C9 C10 C11 -0.3(2)
C7 C6 C11 C10 1.1(2)
C4 C6 C11 C10 -176.87(13)
C9 C10 C11 C6 -0.4(2)
